data_2213189
loop_
_publ_author_name
'Gregory M. Ferrence'
'Timothy D. Lash'

_publ_section_title
;(2^3^-<i>tert</i>-Butyl-5,10,15,20-tetraphenylazuliporphyrinato)palladium(II)
 dichloromethane solvate
;
_journal_coeditor_code BV2053
_journal_issue 5
_journal_name_full 'Acta Crystallographica Section E'
_journal_page_first m1351
_journal_page_last m1353
_journal_paper_doi 10.1107/S1600536807015528
_journal_volume 63
_journal_year 2007
_chemical_formula_iupac '[Pd (C54 H39 N3)], C H2 Cl2'
_chemical_formula_moiety 'C54 H39 N3 Pd, C H2 Cl2'
_chemical_formula_sum 'C55 H41 Cl2 N3 Pd'
_chemical_formula_weight 921.21
_chemical_name_systematic
;
(2^3^-<i>tert</i>-Butyl-5,10,15,20-tetraphenylazuliporphyrinato)palladium(II)
dichloromethane solvate
;
_space_group_IT_number 2
_symmetry_cell_setting triclinic
_symmetry_space_group_name_Hall '-P 1'
_symmetry_space_group_name_H-M 'P -1'
_audit_creation_method 'WinGX routine CIF_UPDATE'
_cell_angle_alpha 110.1471(16)
_cell_angle_beta 98.3972(17)
_cell_angle_gamma 100.6142(16)
_cell_formula_units_Z 2
_cell_length_a 9.4468(10)
_cell_length_b 14.1354(15)
_cell_length_c 17.5228(19)
_cell_measurement_reflns_used 7352
_cell_measurement_temperature 193(2)
_cell_measurement_theta_max 26.34
_cell_measurement_theta_min 2.38
_cell_volume 2102.8(4)
_computing_cell_refinement SMART
_computing_data_collection 'SMART (Bruker, 1999)'
_computing_data_reduction 'SAINT (Bruker, 1999)'
_computing_molecular_graphics
;
<i>ORTEP-3</i> for Windows (Farrugia, 1997) and <i>Mercury</i> (Macrae
<i>et al.</i>,  2006)
;
_computing_publication_material '<i>WinGX</i> (Farrugia, 1999) and <i>publCIF</i> (Westrip, 2007)'
_computing_structure_refinement 'SHELXL97 (Sheldrick, 1997)'
_computing_structure_solution 'SIR2004 (Burla <i>et al.</i>,  2005)'
_diffrn_measured_fraction_theta_full 0.989
_diffrn_measured_fraction_theta_max 0.989
_diffrn_measurement_device_type 'Bruker P4/R4/SMART 1000 CCD'
_diffrn_measurement_method '\w & \f'
_diffrn_radiation_type MoK\a
_diffrn_radiation_wavelength 0.71073
_diffrn_reflns_av_R_equivalents 0.0247
_diffrn_reflns_limit_h_max 11
_diffrn_reflns_limit_h_min -11
_diffrn_reflns_limit_k_max 17
_diffrn_reflns_limit_k_min -17
_diffrn_reflns_limit_l_max 20
_diffrn_reflns_limit_l_min -21
_diffrn_reflns_number 15585
_diffrn_reflns_theta_full 26.37
_diffrn_reflns_theta_max 26.37
_diffrn_reflns_theta_min 1.59
_diffrn_standards_decay_% 0
_diffrn_standards_number 0
_exptl_absorpt_coefficient_mu 0.612
_exptl_absorpt_correction_T_max 0.8621
_exptl_absorpt_correction_T_min 0.6109
_exptl_absorpt_correction_type integration
_exptl_absorpt_process_details '(SHELXTL; Bruker, 1999)'
_exptl_crystal_colour purple
_exptl_crystal_density_diffrn 1.455
_exptl_crystal_density_method 'not measured'
_exptl_crystal_description block
_exptl_crystal_F_000 944
_exptl_crystal_size_max 0.59
_exptl_crystal_size_mid 0.45
_exptl_crystal_size_min 0.25
_refine_diff_density_max 2.17
_refine_diff_density_min -1.471
_refine_ls_extinction_method none
_refine_ls_goodness_of_fit_ref 1.056
_refine_ls_hydrogen_treatment constr
_refine_ls_matrix_type full
_refine_ls_number_parameters 550
_refine_ls_number_reflns 8496
_refine_ls_number_restraints 0
_refine_ls_restrained_S_all 1.056
_refine_ls_R_factor_gt 0.0557
_refine_ls_shift/su_max 0.002
_refine_ls_structure_factor_coef Fsqd
_refine_ls_weighting_details 'calc w=1/[\s^2^(Fo^2^)+(0.1078P)^2^+3.4919P] where P=(Fo^2^+2Fc^2^)/3'
_refine_ls_weighting_scheme calc
_refine_ls_wR_factor_ref 0.1664
_reflns_number_gt 7724
_reflns_number_total 8496
_reflns_threshold_expression I>2\s(I)
_cod_data_source_file bv2053.cif
_cod_data_source_block I
_cod_database_code 2213189
_cod_database_fobs_code 2213189

loop_
_symmetry_equiv_pos_as_xyz
'x, y, z'
'-x, -y, -z'

loop_
_atom_site_type_symbol
_atom_site_label
_atom_site_fract_x
_atom_site_fract_y
_atom_site_fract_z
_atom_site_U_iso_or_equiv
_atom_site_adp_type
_atom_site_calc_flag
_atom_site_refinement_flags
_atom_site_occupancy
Pd Pd 0.56469(3) 0.878562(18) 0.828294(14) 0.02576(12) Uani d . 1
C C21 0.6694(4) 0.9024(3) 0.9420(2) 0.0268(7) Uani d . 1
N N22 0.5369(3) 0.7231(2) 0.79507(18) 0.0284(6) Uani d . 1
N N23 0.4519(3) 0.8539(2) 0.70995(19) 0.0288(6) Uani d . 1
N N24 0.5982(3) 1.0342(2) 0.85924(18) 0.0273(6) Uani d . 1
C C1 0.7257(4) 1.0007(3) 1.0097(2) 0.0260(7) Uani d . 1
C C2 0.7839(4) 0.9841(3) 1.0838(2) 0.0268(7) Uani d . 1
C C2A 0.8096(4) 1.0533(3) 1.1673(2) 0.0280(7) Uani d . 1
H H2A 0.767 1.1109 1.1758 0.034 Uiso calc R 1
C C2B 0.8882(4) 1.0495(3) 1.2391(2) 0.0300(7) Uani d . 1
H H2B 0.8822 1.1004 1.2899 0.036 Uiso calc R 1
C C2C 0.9753(4) 0.9818(3) 1.2481(2) 0.0303(7) Uani d . 1
C C3 0.7907(4) 0.8785(3) 1.0578(2) 0.0276(7) Uani d . 1
C C3A 0.8880(4) 0.8417(3) 1.1027(2) 0.0325(7) Uani d . 1
H H3A 0.8949 0.7729 1.0735 0.039 Uiso calc R 1
C C3B 0.9761(4) 0.8908(3) 1.1837(2) 0.0343(8) Uani d . 1
H H3B 1.048 0.8565 1.1969 0.041 Uiso calc R 1
C C4 0.7037(4) 0.8254(3) 0.9722(2) 0.0271(7) Uani d . 1
C C5 0.6614(4) 0.7174(3) 0.9275(2) 0.0292(7) Uani d . 1
C C5A 0.6873(4) 0.6466(3) 0.9720(2) 0.0325(8) Uani d . 1
C C5B 0.6214(5) 0.6508(3) 1.0388(2) 0.0399(9) Uani d . 1
H H5B 0.5602 0.6972 1.0545 0.048 Uiso calc R 1
C C5C 0.6444(6) 0.5878(4) 1.0827(3) 0.0515(12) Uani d . 1
H H5C 0.5993 0.5913 1.1283 0.062 Uiso calc R 1
C C5D 0.7333(6) 0.5197(4) 1.0600(3) 0.0611(14) Uani d . 1
H H5D 0.7484 0.4762 1.0898 0.073 Uiso calc R 1
C C5E 0.7991(6) 0.5150(3) 0.9948(3) 0.0538(12) Uani d . 1
H H5E 0.8608 0.4687 0.9798 0.065 Uiso calc R 1
C C5F 0.7764(5) 0.5782(3) 0.9498(3) 0.0418(9) Uani d . 1
H H5F 0.8218 0.5741 0.9042 0.05 Uiso calc R 1
C C6 0.5841(4) 0.6713(3) 0.8449(2) 0.0300(7) Uani d . 1
C C7 0.5381(5) 0.5611(3) 0.7964(2) 0.0377(8) Uani d . 1
H H7 0.5548 0.5079 0.8154 0.045 Uiso calc R 1
C C8 0.4672(5) 0.5468(3) 0.7194(3) 0.0404(9) Uani d . 1
H H8 0.4272 0.4818 0.6739 0.049 Uiso calc R 1
C C9 0.4630(4) 0.6474(3) 0.7183(2) 0.0333(8) Uani d . 1
C C10 0.3896(4) 0.6630(3) 0.6493(2) 0.0339(8) Uani d . 1
C C10A 0.3079(5) 0.5670(3) 0.5731(3) 0.0393(9) Uani d . 1
C C10B 0.1875(6) 0.4976(4) 0.5761(3) 0.0550(12) Uani d . 1
H H10B 0.1555 0.5102 0.6268 0.066 Uiso calc R 1
C C10C 0.1121(7) 0.4094(4) 0.5058(3) 0.0653(14) Uani d . 1
H H10C 0.0306 0.3616 0.5092 0.078 Uiso calc R 1
C C10D 0.1552(7) 0.3911(4) 0.4316(3) 0.0615(14) Uani d . 1
H H10D 0.1028 0.3314 0.3835 0.074 Uiso calc R 1
C C10E 0.2734(6) 0.4590(4) 0.4275(3) 0.0581(13) Uani d . 1
H H10E 0.3028 0.4466 0.376 0.07 Uiso calc R 1
C C10F 0.3521(5) 0.5469(4) 0.4980(3) 0.0476(10) Uani d . 1
H H10F 0.4357 0.5929 0.4945 0.057 Uiso calc R 1
C C11 0.3849(4) 0.7589(3) 0.6464(2) 0.0318(7) Uani d . 1
C C12 0.3087(4) 0.7748(3) 0.5762(2) 0.0368(8) Uani d . 1
H H12 0.2526 0.7218 0.5248 0.044 Uiso calc R 1
C C13 0.3312(4) 0.8775(3) 0.5964(2) 0.0344(8) Uani d . 1
H H13 0.2947 0.9108 0.5618 0.041 Uiso calc R 1
C C14 0.4211(4) 0.9285(3) 0.6805(2) 0.0293(7) Uani d . 1
C C15 0.4707(4) 1.0351(3) 0.7242(2) 0.0297(7) Uani d . 1
C C15A 0.4287(4) 1.1055(3) 0.6823(2) 0.0314(7) Uani d . 1
C C15B 0.4729(5) 1.1048(3) 0.6093(2) 0.0384(8) Uani d . 1
H H15B 0.5306 1.0589 0.5855 0.046 Uiso calc R 1
C C15C 0.4328(5) 1.1707(4) 0.5713(3) 0.0494(11) Uani d . 1
H H15C 0.4634 1.1696 0.5218 0.059 Uiso calc R 1
C C15D 0.3488(6) 1.2377(4) 0.6053(3) 0.0546(12) Uani d . 1
H H15D 0.3215 1.2823 0.579 0.066 Uiso calc R 1
C C15E 0.3046(5) 1.2398(4) 0.6772(3) 0.0514(11) Uani d . 1
H H15E 0.2465 1.2857 0.7003 0.062 Uiso calc R 1
C C15F 0.3449(5) 1.1748(3) 0.7164(3) 0.0394(9) Uani d . 1
H H15F 0.3153 1.1775 0.7665 0.047 Uiso calc R 1
C C16 0.5584(4) 1.0830(3) 0.8062(2) 0.0289(7) Uani d . 1
C C17 0.6241(4) 1.1929(3) 0.8469(2) 0.0340(8) Uani d . 1
H H17 0.6147 1.2439 0.824 0.041 Uiso calc R 1
C C18 0.7010(4) 1.2103(3) 0.9230(2) 0.0345(8) Uani d . 1
H H18 0.7576 1.2759 0.9634 0.041 Uiso calc R 1
C C19 0.6829(4) 1.1124(3) 0.9327(2) 0.0284(7) Uani d . 1
C C20 0.7399(4) 1.0995(3) 1.0052(2) 0.0265(7) Uani d . 1
C C20A 0.8269(4) 1.1948(3) 1.0784(2) 0.0275(7) Uani d . 1
C C20B 0.9755(4) 1.2047(3) 1.1111(2) 0.0343(8) Uani d . 1
H H20B 1.0231 1.153 1.0844 0.041 Uiso calc R 1
C C20C 1.0533(4) 1.2896(3) 1.1824(3) 0.0422(9) Uani d . 1
H H20C 1.1538 1.2952 1.2047 0.051 Uiso calc R 1
C C20D 0.9864(5) 1.3661(3) 1.2213(3) 0.0436(10) Uani d . 1
H H20D 1.0403 1.424 1.2703 0.052 Uiso calc R 1
C C20E 0.8398(5) 1.3580(3) 1.1883(2) 0.0415(9) Uani d . 1
H H20E 0.7938 1.411 1.2144 0.05 Uiso calc R 1
C C20F 0.7600(4) 1.2726(3) 1.1170(2) 0.0328(7) Uani d . 1
H H20F 0.6597 1.2674 1.0947 0.039 Uiso calc R 1
C C25 1.0829(4) 1.0166(3) 1.3340(2) 0.0353(8) Uani d . 1
C C26 1.0084(5) 1.0555(4) 1.4062(3) 0.0485(10) Uani d . 1
H H26A 0.967 1.1126 1.402 0.058 Uiso calc R 1
H H26B 1.0814 1.0804 1.4592 0.058 Uiso calc R 1
H H26C 0.9289 0.9985 1.4038 0.058 Uiso calc R 1
C C27 1.1459(6) 0.9281(4) 1.3437(3) 0.0611(14) Uani d . 1
H H27A 1.1955 0.9015 1.2983 0.073 Uiso calc R 1
H H27B 1.0654 0.8719 1.3416 0.073 Uiso calc R 1
H H27C 1.2173 0.9542 1.3974 0.073 Uiso calc R 1
C C28 1.2112(5) 1.1031(5) 1.3376(3) 0.0580(13) Uani d . 1
H H28A 1.2583 1.0763 1.2911 0.07 Uiso calc R 1
H H28B 1.284 1.1265 1.3906 0.07 Uiso calc R 1
H H28C 1.1736 1.1617 1.3335 0.07 Uiso calc R 1
Cl Cl1S 0.0644(3) 0.63081(15) 0.19011(12) 0.1054(7) Uani d . 1
C C1S 0.2272(13) 0.6426(6) 0.2763(5) 0.144(5) Uani d . 1
H H1S 0.3107 0.7039 0.2898 0.173 Uiso calc R 1
H H2S 0.2623 0.5784 0.2648 0.173 Uiso calc R 1
Cl Cl2S 0.1038(5) 0.6621(2) 0.35914(14) 0.1723(17) Uani d . 1

loop_
_atom_site_aniso_label
_atom_site_aniso_U_11
_atom_site_aniso_U_22
_atom_site_aniso_U_33
_atom_site_aniso_U_12
_atom_site_aniso_U_13
_atom_site_aniso_U_23
Pd 0.02797(17) 0.02932(17) 0.02071(17) 0.00754(11) 0.00146(11) 0.01188(12)
C21 0.0271(16) 0.0308(16) 0.0263(17) 0.0087(13) 0.0059(13) 0.0149(14)
N22 0.0321(15) 0.0303(14) 0.0225(14) 0.0075(12) 0.0020(11) 0.0118(12)
N23 0.0275(14) 0.0341(15) 0.0263(15) 0.0080(12) 0.0044(11) 0.0138(12)
N24 0.0307(14) 0.0314(14) 0.0212(14) 0.0091(12) 0.0021(11) 0.0126(11)
C1 0.0274(16) 0.0325(17) 0.0213(16) 0.0105(13) 0.0041(12) 0.0132(13)
C2 0.0264(16) 0.0315(17) 0.0249(16) 0.0080(13) 0.0037(13) 0.0140(13)
C2A 0.0307(17) 0.0299(16) 0.0249(16) 0.0088(13) 0.0044(13) 0.0123(13)
C2B 0.0326(17) 0.0356(18) 0.0244(17) 0.0095(14) 0.0055(13) 0.0143(14)
C2C 0.0264(16) 0.0403(19) 0.0272(17) 0.0076(14) 0.0022(13) 0.0186(15)
C3 0.0297(17) 0.0308(17) 0.0251(17) 0.0081(13) 0.0035(13) 0.0148(14)
C3A 0.0386(19) 0.0322(17) 0.0299(18) 0.0133(15) 0.0032(15) 0.0155(14)
C3B 0.0344(18) 0.0407(19) 0.0315(19) 0.0140(15) 0.0001(15) 0.0188(16)
C4 0.0291(16) 0.0321(17) 0.0231(16) 0.0101(13) 0.0036(13) 0.0137(14)
C5 0.0322(17) 0.0323(17) 0.0275(17) 0.0105(14) 0.0056(14) 0.0159(14)
C5A 0.0384(19) 0.0302(17) 0.0283(18) 0.0060(14) 0.0014(14) 0.0144(14)
C5B 0.048(2) 0.040(2) 0.0310(19) 0.0050(17) 0.0058(16) 0.0177(16)
C5C 0.065(3) 0.049(2) 0.037(2) -0.004(2) -0.001(2) 0.0259(19)
C5D 0.079(3) 0.044(2) 0.059(3) 0.001(2) -0.014(3) 0.037(2)
C5E 0.065(3) 0.035(2) 0.055(3) 0.015(2) -0.008(2) 0.018(2)
C5F 0.051(2) 0.0322(19) 0.043(2) 0.0128(17) 0.0036(18) 0.0171(17)
C6 0.0355(18) 0.0277(16) 0.0282(18) 0.0084(14) 0.0059(14) 0.0127(14)
C7 0.046(2) 0.0308(18) 0.033(2) 0.0048(16) 0.0012(16) 0.0142(15)
C8 0.053(2) 0.0300(18) 0.032(2) 0.0056(16) 0.0009(17) 0.0102(15)
C9 0.0384(19) 0.0328(18) 0.0268(18) 0.0079(15) 0.0040(15) 0.0110(14)
C10 0.0336(18) 0.0367(19) 0.0252(18) 0.0052(15) 0.0008(14) 0.0085(15)
C10A 0.046(2) 0.0352(19) 0.0296(19) 0.0107(17) -0.0046(16) 0.0090(16)
C10B 0.062(3) 0.051(3) 0.037(2) -0.002(2) -0.001(2) 0.013(2)
C10C 0.069(3) 0.051(3) 0.053(3) -0.006(2) -0.015(2) 0.015(2)
C10D 0.081(4) 0.042(2) 0.038(3) 0.015(2) -0.017(2) -0.001(2)
C10E 0.076(3) 0.059(3) 0.030(2) 0.028(3) -0.002(2) 0.005(2)
C10F 0.055(3) 0.048(2) 0.034(2) 0.019(2) 0.0017(18) 0.0102(18)
C11 0.0298(17) 0.0394(19) 0.0226(17) 0.0062(14) 0.0006(13) 0.0110(14)
C12 0.0347(19) 0.042(2) 0.0271(18) 0.0080(16) -0.0039(15) 0.0108(16)
C13 0.0308(18) 0.042(2) 0.0290(19) 0.0109(15) -0.0009(14) 0.0141(16)
C14 0.0270(16) 0.0415(19) 0.0228(17) 0.0105(14) 0.0027(13) 0.0167(14)
C15 0.0290(17) 0.0388(18) 0.0254(17) 0.0108(14) 0.0037(13) 0.0170(15)
C15A 0.0318(18) 0.0361(18) 0.0262(17) 0.0073(14) -0.0026(14) 0.0161(15)
C15B 0.042(2) 0.048(2) 0.0258(18) 0.0093(17) -0.0010(15) 0.0186(16)
C15C 0.059(3) 0.057(3) 0.030(2) 0.005(2) -0.0058(18) 0.0255(19)
C15D 0.070(3) 0.048(2) 0.043(3) 0.011(2) -0.015(2) 0.027(2)
C15E 0.054(3) 0.042(2) 0.054(3) 0.020(2) -0.007(2) 0.016(2)
C15F 0.042(2) 0.042(2) 0.034(2) 0.0125(17) -0.0001(16) 0.0166(17)
C16 0.0318(17) 0.0348(18) 0.0249(17) 0.0112(14) 0.0046(13) 0.0165(14)
C17 0.043(2) 0.0328(18) 0.0296(19) 0.0089(15) 0.0015(15) 0.0187(15)
C18 0.045(2) 0.0295(17) 0.0271(18) 0.0058(15) 0.0005(15) 0.0127(14)
C19 0.0310(17) 0.0299(16) 0.0254(17) 0.0086(13) 0.0030(13) 0.0129(14)
C20 0.0286(16) 0.0302(16) 0.0207(16) 0.0092(13) 0.0036(13) 0.0095(13)
C20A 0.0318(17) 0.0293(16) 0.0222(16) 0.0049(13) 0.0019(13) 0.0140(13)
C20B 0.0307(18) 0.042(2) 0.0323(19) 0.0072(15) 0.0047(14) 0.0187(16)
C20C 0.0340(19) 0.052(2) 0.036(2) -0.0020(17) -0.0028(16) 0.0226(18)
C20D 0.053(2) 0.041(2) 0.0255(19) -0.0045(18) -0.0027(17) 0.0131(16)
C20E 0.064(3) 0.0332(19) 0.0269(19) 0.0140(18) 0.0044(17) 0.0122(15)
C20F 0.0395(19) 0.0346(18) 0.0267(17) 0.0119(15) 0.0019(14) 0.0155(14)
C25 0.0303(17) 0.048(2) 0.0282(18) 0.0120(15) -0.0017(14) 0.0171(16)
C26 0.042(2) 0.077(3) 0.030(2) 0.021(2) 0.0012(17) 0.025(2)
C27 0.070(3) 0.071(3) 0.042(3) 0.036(3) -0.011(2) 0.023(2)
C28 0.036(2) 0.082(4) 0.046(3) -0.002(2) -0.0018(19) 0.026(2)
Cl1S 0.1485(19) 0.0791(11) 0.0719(11) 0.0095(11) 0.0003(11) 0.0285(9)
C1S 0.226(12) 0.081(5) 0.062(4) -0.076(6) -0.011(6) 0.026(4)
Cl2S 0.339(5) 0.1002(16) 0.0623(12) 0.024(2) 0.025(2) 0.0374(12)

loop_
_atom_type_symbol
_atom_type_description
_atom_type_scat_dispersion_real
_atom_type_scat_dispersion_imag
_atom_type_scat_source
C C 0.0033 0.0016 'International Tables Vol C Tables 4.2.6.8 and 6.1.1.4'
H H 0 0 'International Tables Vol C Tables 4.2.6.8 and 6.1.1.4'
N N 0.0061 0.0033 'International Tables Vol C Tables 4.2.6.8 and 6.1.1.4'
Cl Cl 0.1484 0.1585 'International Tables Vol C Tables 4.2.6.8 and 6.1.1.4'
Pd Pd -0.9988 1.0072 'International Tables Vol C Tables 4.2.6.8 and 6.1.1.4'

loop_
_geom_angle_atom_site_label_1
_geom_angle_atom_site_label_2
_geom_angle_atom_site_label_3
_geom_angle
_geom_angle_publ_flag
C21 Pd N22 90.10(13) y
C21 Pd N24 90.42(13) y
C21 Pd N23 179.05(12) y
N22 Pd N23 90.08(12) y
N24 Pd N23 89.43(12) y
N22 Pd N24 177.96(11) y
C1 C21 C4 107.0(3) ?
C1 C21 Pd 126.0(2) ?
C4 C21 Pd 127.0(3) ?
C9 N22 C6 106.7(3) ?
C9 N22 Pd 125.9(2) ?
C6 N22 Pd 127.4(2) ?
C11 N23 C14 106.4(3) ?
C11 N23 Pd 126.4(2) ?
C14 N23 Pd 127.2(2) ?
C19 N24 C16 106.2(3) ?
C19 N24 Pd 127.0(2) ?
C16 N24 Pd 126.1(2) ?
C20 C1 C21 126.6(3) ?
C20 C1 C2 124.1(3) ?
C21 C1 C2 108.9(3) ?
C2A C2 C3 125.0(3) ?
C2A C2 C1 127.3(3) ?
C3 C2 C1 107.1(3) ?
C2B C2A C2 129.4(3) ?
C2B C2A H2A 115.3 ?
C2 C2A H2A 115.3 ?
C2A C2B C2C 129.8(3) ?
C2A C2B H2B 115.1 ?
C2C C2B H2B 115.1 ?
C3B C2C C2B 123.9(3) ?
C3B C2C C25 119.4(3) ?
C2B C2C C25 116.5(3) ?
C3A C3 C2 123.9(3) ?
C3A C3 C4 128.1(3) ?
C2 C3 C4 107.0(3) ?
C3B C3A C3 129.9(3) ?
C3B C3A H3A 115 ?
C3 C3A H3A 115 ?
C2C C3B C3A 130.3(3) ?
C2C C3B H3B 114.8 ?
C3A C3B H3B 114.8 ?
C5 C4 C21 126.1(3) ?
C5 C4 C3 125.6(3) ?
C21 C4 C3 108.2(3) ?
C6 C5 C4 123.2(3) ?
C6 C5 C5A 117.2(3) ?
C4 C5 C5A 119.3(3) ?
C5F C5A C5B 119.0(4) ?
C5F C5A C5 122.3(4) ?
C5B C5A C5 118.7(3) ?
C5C C5B C5A 120.6(4) ?
C5C C5B H5B 119.7 ?
C5A C5B H5B 119.7 ?
C5D C5C C5B 119.9(5) ?
C5D C5C H5C 120 ?
C5B C5C H5C 120 ?
C5E C5D C5C 120.1(4) ?
C5E C5D H5D 119.9 ?
C5C C5D H5D 119.9 ?
C5D C5E C5F 120.5(5) ?
C5D C5E H5E 119.8 ?
C5F C5E H5E 119.8 ?
C5A C5F C5E 119.9(5) ?
C5A C5F H5F 120.1 ?
C5E C5F H5F 120.1 ?
C5 C6 N22 126.1(3) ?
C5 C6 C7 125.3(3) ?
N22 C6 C7 108.6(3) ?
C8 C7 C6 107.9(3) ?
C8 C7 H7 126.1 ?
C6 C7 H7 126.1 ?
C7 C8 C9 107.8(3) ?
C7 C8 H8 126.1 ?
C9 C8 H8 126.1 ?
N22 C9 C10 126.9(3) ?
N22 C9 C8 109.1(3) ?
C10 C9 C8 124.0(3) ?
C11 C10 C9 125.1(3) ?
C11 C10 C10A 117.7(3) ?
C9 C10 C10A 117.2(3) ?
C10B C10A C10F 118.4(4) ?
C10B C10A C10 121.0(4) ?
C10F C10A C10 120.6(4) ?
C10A C10B C10C 120.9(5) ?
C10A C10B H10B 119.5 ?
C10C C10B H10B 119.5 ?
C10D C10C C10B 120.3(5) ?
C10D C10C H10C 119.9 ?
C10B C10C H10C 119.9 ?
C10E C10D C10C 119.6(4) ?
C10E C10D H10D 120.2 ?
C10C C10D H10D 120.2 ?
C10D C10E C10F 120.8(5) ?
C10D C10E H10E 119.6 ?
C10F C10E H10E 119.6 ?
C10A C10F C10E 120.0(5) ?
C10A C10F H10F 120 ?
C10E C10F H10F 120 ?
N23 C11 C10 125.5(3) ?
N23 C11 C12 109.4(3) ?
C10 C11 C12 125.1(3) ?
C13 C12 C11 107.7(3) ?
C13 C12 H12 126.2 ?
C11 C12 H12 126.2 ?
C12 C13 C14 107.4(3) ?
C12 C13 H13 126.3 ?
C14 C13 H13 126.3 ?
N23 C14 C15 125.3(3) ?
N23 C14 C13 109.1(3) ?
C15 C14 C13 125.6(3) ?
C14 C15 C16 124.5(3) ?
C14 C15 C15A 118.4(3) ?
C16 C15 C15A 117.1(3) ?
C15F C15A C15B 118.4(4) ?
C15F C15A C15 120.3(3) ?
C15B C15A C15 121.3(3) ?
C15C C15B C15A 120.5(4) ?
C15C C15B H15B 119.8 ?
C15A C15B H15B 119.8 ?
C15D C15C C15B 120.3(4) ?
C15D C15C H15C 119.8 ?
C15B C15C H15C 119.8 ?
C15E C15D C15C 120.1(4) ?
C15E C15D H15D 120 ?
C15C C15D H15D 120 ?
C15D C15E C15F 120.3(4) ?
C15D C15E H15E 119.9 ?
C15F C15E H15E 119.9 ?
C15E C15F C15A 120.5(4) ?
C15E C15F H15F 119.8 ?
C15A C15F H15F 119.8 ?
N24 C16 C15 127.0(3) ?
N24 C16 C17 109.2(3) ?
C15 C16 C17 123.7(3) ?
C18 C17 C16 107.5(3) ?
C18 C17 H17 126.2 ?
C16 C17 H17 126.2 ?
C17 C18 C19 107.9(3) ?
C17 C18 H18 126 ?
C19 C18 H18 126 ?
N24 C19 C20 126.0(3) ?
N24 C19 C18 109.0(3) ?
C20 C19 C18 124.9(3) ?
C19 C20 C1 122.5(3) ?
C19 C20 C20A 117.5(3) ?
C1 C20 C20A 119.9(3) ?
C20F C20A C20B 119.2(3) ?
C20F C20A C20 120.6(3) ?
C20B C20A C20 120.1(3) ?
C20C C20B C20A 120.2(4) ?
C20C C20B H20B 119.9 ?
C20A C20B H20B 119.9 ?
C20D C20C C20B 120.6(4) ?
C20D C20C H20C 119.7 ?
C20B C20C H20C 119.7 ?
C20C C20D C20E 119.6(4) ?
C20C C20D H20D 120.2 ?
C20E C20D H20D 120.2 ?
C20D C20E C20F 120.3(4) ?
C20D C20E H20E 119.8 ?
C20F C20E H20E 119.8 ?
C20A C20F C20E 120.1(4) ?
C20A C20F H20F 119.9 ?
C20E C20F H20F 119.9 ?
C26 C25 C27 107.3(4) ?
C26 C25 C28 110.8(4) ?
C27 C25 C28 108.2(4) ?
C26 C25 C2C 112.1(3) ?
C27 C25 C2C 112.1(3) ?
C28 C25 C2C 106.3(3) ?
C25 C26 H26A 109.5 ?
C25 C26 H26B 109.5 ?
H26A C26 H26B 109.5 ?
C25 C26 H26C 109.5 ?
H26A C26 H26C 109.5 ?
H26B C26 H26C 109.5 ?
C25 C27 H27A 109.5 ?
C25 C27 H27B 109.5 ?
H27A C27 H27B 109.5 ?
C25 C27 H27C 109.5 ?
H27A C27 H27C 109.5 ?
H27B C27 H27C 109.5 ?
C25 C28 H28A 109.5 ?
C25 C28 H28B 109.5 ?
H28A C28 H28B 109.5 ?
C25 C28 H28C 109.5 ?
H28A C28 H28C 109.5 ?
H28B C28 H28C 109.5 ?
Cl1S C1S Cl2S 91.7(6) ?
Cl1S C1S H1S 113.3 ?
Cl2S C1S H1S 113.3 ?
Cl1S C1S H2S 113.3 ?
Cl2S C1S H2S 113.3 ?
H1S C1S H2S 110.7 ?

loop_
_geom_bond_atom_site_label_1
_geom_bond_atom_site_label_2
_geom_bond_distance
_geom_bond_publ_flag
Pd C21 1.975(3) y
Pd N22 2.025(3) y
Pd N24 2.027(3) y
Pd N23 2.068(3) y
C21 C1 1.424(5) ?
C21 C4 1.431(5) ?
N22 C9 1.379(5) ?
N22 C6 1.394(5) ?
N23 C11 1.377(5) ?
N23 C14 1.381(5) ?
N24 C19 1.383(5) ?
N24 C16 1.383(4) ?
C1 C20 1.410(5) ?
C1 C2 1.445(5) ?
C2 C2A 1.408(5) ?
C2 C3 1.419(5) ?
C2A C2B 1.388(5) ?
C2A H2A 0.95 ?
C2B C2C 1.404(5) ?
C2B H2B 0.95 ?
C2C C3B 1.391(5) ?
C2C C25 1.550(5) ?
C3 C3A 1.408(5) ?
C3 C4 1.459(5) ?
C3A C3B 1.397(5) ?
C3A H3A 0.95 ?
C3B H3B 0.95 ?
C4 C5 1.401(5) ?
C5 C6 1.385(5) ?
C5 C5A 1.497(5) ?
C5A C5F 1.389(6) ?
C5A C5B 1.393(6) ?
C5B C5C 1.388(6) ?
C5B H5B 0.95 ?
C5C C5D 1.386(8) ?
C5C H5C 0.95 ?
C5D C5E 1.367(8) ?
C5D H5D 0.95 ?
C5E C5F 1.404(6) ?
C5E H5E 0.95 ?
C5F H5F 0.95 ?
C6 C7 1.438(5) ?
C7 C8 1.345(6) ?
C7 H7 0.95 ?
C8 C9 1.437(5) ?
C8 H8 0.95 ?
C9 C10 1.408(5) ?
C10 C11 1.383(6) ?
C10 C10A 1.511(5) ?
C10A C10B 1.377(7) ?
C10A C10F 1.392(6) ?
C10B C10C 1.392(7) ?
C10B H10B 0.95 ?
C10C C10D 1.373(8) ?
C10C H10C 0.95 ?
C10D C10E 1.360(8) ?
C10D H10D 0.95 ?
C10E C10F 1.399(6) ?
C10E H10E 0.95 ?
C10F H10F 0.95 ?
C11 C12 1.441(5) ?
C12 C13 1.338(6) ?
C12 H12 0.95 ?
C13 C14 1.446(5) ?
C13 H13 0.95 ?
C14 C15 1.385(5) ?
C15 C16 1.409(5) ?
C15 C15A 1.499(5) ?
C15A C15F 1.400(6) ?
C15A C15B 1.401(5) ?
C15B C15C 1.393(6) ?
C15B H15B 0.95 ?
C15C C15D 1.380(7) ?
C15C H15C 0.95 ?
C15D C15E 1.377(7) ?
C15D H15D 0.95 ?
C15E C15F 1.395(6) ?
C15E H15E 0.95 ?
C15F H15F 0.95 ?
C16 C17 1.435(5) ?
C17 C18 1.338(5) ?
C17 H17 0.95 ?
C18 C19 1.435(5) ?
C18 H18 0.95 ?
C19 C20 1.389(5) ?
C20 C20A 1.493(5) ?
C20A C20F 1.391(5) ?
C20A C20B 1.399(5) ?
C20B C20C 1.383(6) ?
C20B H20B 0.95 ?
C20C C20D 1.381(7) ?
C20C H20C 0.95 ?
C20D C20E 1.388(7) ?
C20D H20D 0.95 ?
C20E C20F 1.392(5) ?
C20E H20E 0.95 ?
C20F H20F 0.95 ?
C25 C26 1.523(6) ?
C25 C27 1.529(6) ?
C25 C28 1.532(6) ?
C26 H26A 0.98 ?
C26 H26B 0.98 ?
C26 H26C 0.98 ?
C27 H27A 0.98 ?
C27 H27B 0.98 ?
C27 H27C 0.98 ?
C28 H28A 0.98 ?
C28 H28B 0.98 ?
C28 H28C 0.98 ?
Cl1S C1S 1.930(11) ?
C1S Cl2S 1.970(11) ?
C1S H1S 0.99 ?
C1S H2S 0.99 ?

loop_
_geom_torsion_atom_site_label_1
_geom_torsion_atom_site_label_2
_geom_torsion_atom_site_label_3
_geom_torsion_atom_site_label_4
_geom_torsion
_geom_torsion_publ_flag
N22 Pd C21 C1 -178.0(3) ?
N24 Pd C21 C1 3.9(3) ?
N22 Pd C21 C4 2.2(3) ?
N24 Pd C21 C4 -175.8(3) ?
C21 Pd N22 C9 178.0(3) ?
N23 Pd N22 C9 -1.1(3) ?
C21 Pd N22 C6 -0.1(3) ?
N23 Pd N22 C6 -179.1(3) ?
N22 Pd N23 C11 3.9(3) ?
N24 Pd N23 C11 -178.0(3) ?
N22 Pd N23 C14 179.7(3) ?
N24 Pd N23 C14 -2.3(3) ?
C21 Pd N24 C19 6.9(3) ?
N23 Pd N24 C19 -174.0(3) ?
C21 Pd N24 C16 176.8(3) ?
N23 Pd N24 C16 -4.2(3) ?
Pd C21 C1 C20 -11.5(5) ?
Pd C21 C1 C2 175.4(2) ?
C1 C2 C3 C3A 155.2(3) y
C2A C2 C3 C4 158.2(3) y
C2A C2 C3 C3A -32.9(6) y
C4 C21 C1 C20 168.3(3) y
C20 C1 C2 C3 -161.6(3) y
C20 C1 C2 C2A 26.8(6) y
C3A C3 C4 C5 22.7(6) y
C2 C3 C4 C5 -169.0(3) y
C1 C21 C4 C5 176.2(3) y
C21 C1 C2 C2A -160.0(3) ?
C1 C2 C2A C2B -167.3(4) ?
C2 C2A C2B C2C 6.8(7) ?
C2A C2B C2C C3B -12.7(6) ?
C2B C2C C3B C3A -6.5(7) ?
C3 C3A C3B C2C 12.4(7) ?
C4 C3 C3A C3B 178.1(4) ?
C3A C3 C4 C21 -157.3(4) ?
C1 C21 C4 C3 -3.8(4) ?
C4 C21 C1 C2 -4.8(4) ?
C21 C1 C2 C3 11.7(4) ?
C3 C2 C2A C2B 22.4(6) ?
C2A C2B C2C C25 163.4(4) ?
C1 C2 C3 C4 -13.7(4) ?
C2 C3 C3A C3B 11.7(6) ?
C25 C2C C3B C3A 177.6(4) ?
Pd C21 C4 C5 -4.0(5) ?
Pd C21 C4 C3 176.0(2) ?
C2 C3 C4 C21 11.0(4) ?
C21 C4 C5 C6 2.9(6) ?
C3 C4 C5 C6 -177.1(3) ?
C21 C4 C5 C5A -171.1(3) ?
C3 C4 C5 C5A 8.9(5) ?
C6 C5 C5A C5F 66.0(5) ?
C4 C5 C5A C5F -119.6(4) ?
C6 C5 C5A C5B -115.0(4) ?
C4 C5 C5A C5B 59.4(5) ?
C5F C5A C5B C5C 0.1(6) ?
C5 C5A C5B C5C -178.9(4) ?
C5A C5B C5C C5D -0.2(7) ?
C5B C5C C5D C5E 0.5(7) ?
C5C C5D C5E C5F -0.7(7) ?
C5B C5A C5F C5E -0.3(6) ?
C5 C5A C5F C5E 178.7(4) ?
C5D C5E C5F C5A 0.6(7) ?
C4 C5 C6 N22 -0.5(6) ?
C5A C5 C6 N22 173.7(3) ?
C4 C5 C6 C7 -179.9(4) ?
C5A C5 C6 C7 -5.8(6) ?
C9 N22 C6 C5 -179.1(4) ?
Pd N22 C6 C5 -0.7(5) ?
C9 N22 C6 C7 0.4(4) ?
Pd N22 C6 C7 178.8(3) ?
C5 C6 C7 C8 -179.6(4) ?
N22 C6 C7 C8 0.8(5) ?
C6 C7 C8 C9 -1.7(5) ?
C6 N22 C9 C10 176.6(4) ?
Pd N22 C9 C10 -1.8(6) ?
C6 N22 C9 C8 -1.5(4) ?
Pd N22 C9 C8 -179.9(3) ?
C7 C8 C9 N22 2.1(5) ?
C7 C8 C9 C10 -176.1(4) ?
N22 C9 C10 C11 2.7(7) ?
C8 C9 C10 C11 -179.4(4) ?
N22 C9 C10 C10A -176.2(4) ?
C8 C9 C10 C10A 1.6(6) ?
C11 C10 C10A C10B -114.4(5) ?
C9 C10 C10A C10B 64.6(6) ?
C11 C10 C10A C10F 65.1(5) ?
C9 C10 C10A C10F -115.8(4) ?
C10F C10A C10B C10C 0.3(7) ?
C10 C10A C10B C10C 179.8(5) ?
C10A C10B C10C C10D -1.3(9) ?
C10B C10C C10D C10E 0.9(9) ?
C10C C10D C10E C10F 0.4(8) ?
C10B C10A C10F C10E 1.0(7) ?
C10 C10A C10F C10E -178.5(4) ?
C10D C10E C10F C10A -1.4(7) ?
C14 N23 C11 C10 179.2(4) ?
Pd N23 C11 C10 -4.4(5) ?
C14 N23 C11 C12 -0.9(4) ?
Pd N23 C11 C12 175.6(2) ?
C9 C10 C11 N23 0.6(6) ?
C10A C10 C11 N23 179.6(4) ?
C9 C10 C11 C12 -179.4(4) ?
C10A C10 C11 C12 -0.4(6) ?
N23 C11 C12 C13 0.9(4) ?
C10 C11 C12 C13 -179.1(4) ?
C11 C12 C13 C14 -0.6(4) ?
C11 N23 C14 C15 -178.5(3) ?
Pd N23 C14 C15 5.0(5) ?
C11 N23 C14 C13 0.5(4) ?
Pd N23 C14 C13 -175.9(2) ?
C12 C13 C14 N23 0.1(4) ?
C12 C13 C14 C15 179.1(4) ?
N23 C14 C15 C16 -1.1(6) ?
C13 C14 C15 C16 -180.0(4) ?
N23 C14 C15 C15A 179.1(3) ?
C13 C14 C15 C15A 0.3(5) ?
C14 C15 C15A C15F 118.8(4) ?
C16 C15 C15A C15F -60.9(5) ?
C14 C15 C15A C15B -61.8(5) ?
C16 C15 C15A C15B 118.4(4) ?
C15F C15A C15B C15C -0.7(6) ?
C15 C15A C15B C15C -180.0(4) ?
C15A C15B C15C C15D 0.0(7) ?
C15B C15C C15D C15E 0.2(7) ?
C15C C15D C15E C15F 0.3(7) ?
C15D C15E C15F C15A -1.0(7) ?
C15B C15A C15F C15E 1.2(6) ?
C15 C15A C15F C15E -179.5(4) ?
C19 N24 C16 C15 -179.5(3) ?
Pd N24 C16 C15 8.9(5) ?
C19 N24 C16 C17 2.0(4) ?
Pd N24 C16 C17 -169.6(2) ?
C14 C15 C16 N24 -6.4(6) ?
C15A C15 C16 N24 173.4(3) ?
C14 C15 C16 C17 172.0(4) ?
C15A C15 C16 C17 -8.2(5) ?
N24 C16 C17 C18 -0.4(4) ?
C15 C16 C17 C18 -179.0(4) ?
C16 C17 C18 C19 -1.3(5) ?
C16 N24 C19 C20 176.3(3) ?
Pd N24 C19 C20 -12.2(5) ?
C16 N24 C19 C18 -2.7(4) ?
Pd N24 C19 C18 168.7(3) ?
C17 C18 C19 N24 2.6(5) ?
C17 C18 C19 C20 -176.5(4) ?
N24 C19 C20 C1 4.8(6) ?
C18 C19 C20 C1 -176.3(4) ?
N24 C19 C20 C20A -179.0(3) ?
C18 C19 C20 C20A -0.1(5) ?
C21 C1 C20 C19 7.7(6) ?
C2 C1 C20 C19 179.8(3) ?
C21 C1 C20 C20A -168.4(3) ?
C2 C1 C20 C20A 3.7(5) ?
C19 C20 C20A C20F 64.3(5) ?
C1 C20 C20A C20F -119.4(4) ?
C19 C20 C20A C20B -118.5(4) ?
C1 C20 C20A C20B 57.8(5) ?
C20F C20A C20B C20C 1.7(5) ?
C20 C20A C20B C20C -175.6(3) ?
C20A C20B C20C C20D -1.0(6) ?
C20B C20C C20D C20E -0.3(6) ?
C20C C20D C20E C20F 0.9(6) ?
C20B C20A C20F C20E -1.2(5) ?
C20 C20A C20F C20E 176.1(3) ?
C20D C20E C20F C20A -0.1(6) ?
C3B C2C C25 C26 -137.4(4) ?
C2B C2C C25 C26 46.4(5) ?
C3B C2C C25 C27 -16.6(5) ?
C2B C2C C25 C27 167.2(4) ?
C3B C2C C25 C28 101.4(4) ?
C2B C2C C25 C28 -74.8(4) ?
